data_4341193
loop_
_publ_author_name
'Cowan, Matthew G.'
'Miller, Reece G.'
'Southon, Peter D.'
'Price, Jason R.'
'Yazaydin, Ozgur'
'Lane, Joseph R.'
'Kepert, Cameron J.'
'Brooker, Sally'

_publ_section_title
;
 Selective Gas Adsorption in a Pair of Robust Isostructural MOFs Differing
 in Framework Charge and Anion Loading
;
_journal_name_full 'Inorganic Chemistry'
_journal_page_first 141002075607002
_journal_paper_doi 10.1021/ic501876m
_journal_year 2014
_chemical_formula_sum 'C21.5 H15 Ag B F4 N10 Ni O4.5'
_chemical_formula_weight 738.83
_chemical_name_systematic
; 
 ? 
;
_space_group_IT_number 63
_symmetry_cell_setting orthorhombic
_symmetry_space_group_name_Hall '-C 2c 2'
_symmetry_space_group_name_H-M 'C m c m'
_atom_sites_solution_hydrogens geom
_atom_sites_solution_primary direct
_atom_sites_solution_secondary difmap
_audit_creation_method SHELXL-97
_cell_angle_alpha 90.00
_cell_angle_beta 90.00
_cell_angle_gamma 90.00
_cell_formula_units_Z 4
_cell_length_a 14.0140(14)
_cell_length_b 14.4385(14)
_cell_length_c 13.6760(14)
_cell_measurement_reflns_used 762
_cell_measurement_temperature 89(2)
_cell_measurement_theta_max 20.794
_cell_measurement_theta_min 2.514
_cell_volume 2767.2(5)
_computing_structure_refinement 'SHELXL-97 (Sheldrick, 1997)'
_computing_structure_solution 'SHELXS-97 (Sheldrick, 1990)'
_diffrn_ambient_temperature 89(2)
_diffrn_measured_fraction_theta_full 0.996
_diffrn_measured_fraction_theta_max 0.996
_diffrn_measurement_device_type 'Bruker Kappa Apex II area detector'
_diffrn_measurement_method '\f and \w scans'
_diffrn_radiation_monochromator graphite
_diffrn_radiation_source 'fine-focus sealed tube'
_diffrn_radiation_type MoK\a
_diffrn_radiation_wavelength 0.71073
_diffrn_reflns_av_R_equivalents 0.0927
_diffrn_reflns_av_sigmaI/netI 0.0664
_diffrn_reflns_limit_h_max 17
_diffrn_reflns_limit_h_min -16
_diffrn_reflns_limit_k_max 16
_diffrn_reflns_limit_k_min -18
_diffrn_reflns_limit_l_max 17
_diffrn_reflns_limit_l_min -17
_diffrn_reflns_number 9029
_diffrn_reflns_theta_full 26.40
_diffrn_reflns_theta_max 26.40
_diffrn_reflns_theta_min 2.51
_exptl_absorpt_coefficient_mu 1.466
_exptl_absorpt_correction_T_max 0.9478
_exptl_absorpt_correction_T_min 0.7581
_exptl_absorpt_correction_type multi-scan
_exptl_absorpt_process_details 'SCALE(Bruker, 2004)'
_exptl_crystal_colour Orange
_exptl_crystal_density_diffrn 1.773
_exptl_crystal_density_method 'not measured'
_exptl_crystal_description Needle
_exptl_crystal_F_000 1464
_exptl_crystal_size_max 0.20
_exptl_crystal_size_mid 0.06
_exptl_crystal_size_min 0.04
_refine_diff_density_max 0.902
_refine_diff_density_min -0.912
_refine_diff_density_rms 0.154
_refine_ls_extinction_method none
_refine_ls_goodness_of_fit_ref 1.071
_refine_ls_hydrogen_treatment constr
_refine_ls_matrix_type full
_refine_ls_number_parameters 167
_refine_ls_number_reflns 1547
_refine_ls_number_restraints 27
_refine_ls_restrained_S_all 1.081
_refine_ls_R_factor_all 0.0823
_refine_ls_R_factor_gt 0.0526
_refine_ls_shift/su_max 0.000
_refine_ls_shift/su_mean 0.000
_refine_ls_structure_factor_coef Fsqd
_refine_ls_weighting_details 'calc w=1/[\s^2^(Fo^2^)+(0.0752P)^2^+16.3296P] where P=(Fo^2^+2Fc^2^)/3'
_refine_ls_weighting_scheme calc
_refine_ls_wR_factor_gt 0.1431
_refine_ls_wR_factor_ref 0.1613
_reflns_number_gt 1049
_reflns_number_total 1547
_reflns_threshold_expression >2sigma(I)
_cod_data_source_file ic501876m_si_002.cif
_cod_data_source_block mgc646a
_cod_original_sg_symbol_H-M Cmcm
_cod_original_formula_sum 'C21.50 H15 Ag B F4 N10 Ni O4.50'
_cod_database_code 4341193

loop_
_symmetry_equiv_pos_as_xyz
'x, y, z'
'-x, -y, z+1/2'
'-x, y, -z+1/2'
'x, -y, -z'
'x+1/2, y+1/2, z'
'-x+1/2, -y+1/2, z+1/2'
'-x+1/2, y+1/2, -z+1/2'
'x+1/2, -y+1/2, -z'
'-x, -y, -z'
'x, y, -z-1/2'
'x, -y, z-1/2'
'-x, y, z'
'-x+1/2, -y+1/2, -z'
'x+1/2, y+1/2, -z-1/2'
'x+1/2, -y+1/2, z-1/2'
'-x+1/2, y+1/2, z'

loop_
_atom_site_label
_atom_site_type_symbol
_atom_site_fract_x
_atom_site_fract_y
_atom_site_fract_z
_atom_site_U_iso_or_equiv
_atom_site_adp_type
_atom_site_occupancy
_atom_site_symmetry_multiplicity
_atom_site_calc_flag
_atom_site_refinement_flags
_atom_site_disorder_group
Ag1 Ag 0.5000 0.10454(6) 0.2500 0.0205(3) Uani 1 4 d S .
Ni1 Ni 0.0000 0.19833(10) 0.2500 0.0160(4) Uani 1 4 d S .
N1 N 0.0000 0.2255(5) 0.0986(5) 0.0214(16) Uani 1 2 d S .
C1 C 0.0000 0.1677(6) 0.0223(7) 0.032(2) Uani 1 2 d S .
H1 H 0.0000 0.1028 0.0340 0.038 Uiso 1 2 calc SR .
C2 C 0.0000 0.1991(6) -0.0729(7) 0.031(2) Uani 1 2 d S .
H2 H 0.0000 0.1557 -0.1251 0.037 Uiso 1 2 calc SR .
N2 N 0.0000 0.2909(5) -0.0931(5) 0.0286(18) Uani 1 2 d S .
C3 C 0.0000 0.3494(6) -0.0189(6) 0.025(2) Uani 1 2 d S .
H3 H 0.0000 0.4142 -0.0310 0.030 Uiso 1 2 calc SR .
C4 C 0.0000 0.3162(5) 0.0787(6) 0.0180(18) Uani 1 2 d S .
C5 C 0.0000 0.3833(6) 0.1614(7) 0.029(2) Uani 1 2 d S .
O1 O 0.0000 0.4659(4) 0.1468(5) 0.068(3) Uani 1 2 d S .
N3 N 0.0000 0.3398(7) 0.2500 0.019(2) Uani 1 4 d S .
N11 N 0.1436(5) 0.1745(4) 0.2500 0.0182(15) Uani 1 2 d S .
C11 C 0.2131(7) 0.2366(6) 0.2500 0.029(2) Uani 1 2 d S .
H11 H 0.1977 0.3007 0.2500 0.035 Uiso 1 2 calc SR .
C12 C 0.3091(7) 0.2095(7) 0.2500 0.031(2) Uani 1 2 d S .
H12 H 0.3578 0.2553 0.2500 0.037 Uiso 1 2 calc SR .
N12 N 0.3324(6) 0.1212(5) 0.2500 0.0269(19) Uani 1 2 d S .
C13 C 0.2639(7) 0.0579(6) 0.2500 0.023(2) Uani 1 2 d S .
H13 H 0.2804 -0.0059 0.2500 0.028 Uiso 1 2 calc SR .
C14 C 0.1677(6) 0.0835(5) 0.2500 0.0201(18) Uani 1 2 d S .
C15 C 0.0866(6) 0.0146(6) 0.2500 0.0229(19) Uani 1 2 d S .
O11 O 0.1041(5) -0.0667(4) 0.2500 0.0430(19) Uani 1 2 d S .
N13 N 0.0000 0.0574(8) 0.2500 0.024(2) Uani 1 4 d S .
B1 B 0.2504(13) -0.0754(11) 0.4795(12) 0.039(12) Uani 0.25 1 d PDU 1
F11 F 0.1702(11) -0.0257(10) 0.4619(11) 0.056(6) Uani 0.25 1 d PD 1
F12 F 0.2317(13) -0.1499(10) 0.5364(11) 0.056(6) Uani 0.25 1 d PD 1
F13 F 0.2866(15) -0.1100(11) 0.3945(10) 0.076(8) Uani 0.25 1 d PD 1
F14 F 0.3151(11) -0.0203(10) 0.5218(12) 0.057(6) Uani 0.25 1 d PD 1
O51 O 0.127(2) 0.0000 0.5000 0.030(6) Uiso 0.25 2 d SP 2
C51 C 0.208(3) 0.0000 0.5000 0.015(8) Uiso 0.25 2 d SP 2
C41 C 0.255(3) -0.099(3) 0.482(3) 0.046(10) Uiso 0.25 1 d P 2
H41A H 0.2425 -0.1395 0.5381 0.055 Uiso 0.25 1 calc PR 2
H41B H 0.3239 -0.0925 0.4728 0.055 Uiso 0.25 1 calc PR 2
H41C H 0.2271 -0.1274 0.4229 0.055 Uiso 0.25 1 calc PR 2

loop_
_atom_site_aniso_label
_atom_site_aniso_U_11
_atom_site_aniso_U_22
_atom_site_aniso_U_33
_atom_site_aniso_U_23
_atom_site_aniso_U_13
_atom_site_aniso_U_12
Ag1 0.0224(5) 0.0186(5) 0.0204(5) 0.000 0.000 0.000
Ni1 0.0209(9) 0.0111(8) 0.0160(8) 0.000 0.000 0.000
N1 0.033(4) 0.018(4) 0.013(4) -0.002(3) 0.000 0.000
C1 0.049(6) 0.017(4) 0.030(6) -0.005(4) 0.000 0.000
C2 0.045(6) 0.026(5) 0.021(5) -0.005(4) 0.000 0.000
N2 0.031(5) 0.034(4) 0.020(4) 0.000(4) 0.000 0.000
C3 0.038(5) 0.026(5) 0.012(5) 0.000(4) 0.000 0.000
C4 0.019(5) 0.016(4) 0.018(4) -0.001(3) 0.000 0.000
C5 0.050(6) 0.018(5) 0.019(5) 0.009(4) 0.000 0.000
O1 0.168(10) 0.018(4) 0.018(4) 0.004(3) 0.000 0.000
N3 0.022(5) 0.022(5) 0.012(5) 0.000 0.000 0.000
N11 0.022(4) 0.014(3) 0.019(4) 0.000 0.000 -0.001(3)
C11 0.039(6) 0.017(5) 0.030(5) 0.000 0.000 0.000(4)
C12 0.025(5) 0.028(5) 0.039(6) 0.000 0.000 0.004(5)
N12 0.031(5) 0.019(4) 0.031(4) 0.000 0.000 0.008(3)
C13 0.032(5) 0.013(4) 0.026(5) 0.000 0.000 0.006(4)
C14 0.026(5) 0.017(4) 0.017(4) 0.000 0.000 0.001(4)
C15 0.024(5) 0.019(4) 0.026(5) 0.000 0.000 -0.001(4)
O11 0.030(4) 0.014(3) 0.084(6) 0.000 0.000 0.003(3)
N13 0.021(6) 0.035(6) 0.015(5) 0.000 0.000 0.000
B1 0.037(14) 0.046(15) 0.034(14) 0.015(9) 0.007(9) 0.009(10)
F11 0.089(16) 0.041(10) 0.038(10) -0.005(8) 0.042(11) -0.026(11)
F12 0.051(13) 0.068(13) 0.047(11) 0.018(10) 0.000(9) -0.030(11)
F13 0.125(19) 0.083(14) 0.020(9) -0.018(9) -0.021(11) 0.076(14)
F14 0.058(10) 0.041(13) 0.071(16) 0.025(9) 0.033(10) 0.028(10)

loop_
_atom_type_symbol
_atom_type_description
_atom_type_scat_dispersion_real
_atom_type_scat_dispersion_imag
_atom_type_scat_source
C C 0.0033 0.0016 'International Tables Vol C Tables 4.2.6.8 and 6.1.1.4'
H H 0.0000 0.0000 'International Tables Vol C Tables 4.2.6.8 and 6.1.1.4'
B B 0.0013 0.0007 'International Tables Vol C Tables 4.2.6.8 and 6.1.1.4'
N N 0.0061 0.0033 'International Tables Vol C Tables 4.2.6.8 and 6.1.1.4'
O O 0.0106 0.0060 'International Tables Vol C Tables 4.2.6.8 and 6.1.1.4'
F F 0.0171 0.0103 'International Tables Vol C Tables 4.2.6.8 and 6.1.1.4'
Ni Ni 0.3393 1.1124 'International Tables Vol C Tables 4.2.6.8 and 6.1.1.4'
Ag Ag -0.8971 1.1015 'International Tables Vol C Tables 4.2.6.8 and 6.1.1.4'

loop_
_geom_angle_atom_site_label_1
_geom_angle_atom_site_label_2
_geom_angle_atom_site_label_3
_geom_angle
_geom_angle_site_symmetry_1
_geom_angle_site_symmetry_3
N12 Ag1 N12 168.3(3) 3_655 .
N12 Ag1 O1 94.78(14) 3_655 14_546
N12 Ag1 O1 94.78(14) . 14_546
N12 Ag1 O1 94.78(14) 3_655 5_545
N12 Ag1 O1 94.78(14) . 5_545
O1 Ag1 O1 70.4(3) 14_546 5_545
N12 Ag1 N2 86.64(10) 3_655 6
N12 Ag1 N2 86.64(10) . 6
O1 Ag1 N2 89.9(2) 14_546 6
O1 Ag1 N2 160.3(2) 5_545 6
N12 Ag1 N2 86.64(10) 3_655 13
N12 Ag1 N2 86.64(10) . 13
O1 Ag1 N2 160.3(2) 14_546 13
O1 Ag1 N2 89.9(2) 5_545 13
N2 Ag1 N2 109.7(3) 6 13
N13 Ni1 N11 80.29(19) . 3
N13 Ni1 N11 80.30(18) . .
N11 Ni1 N11 160.6(4) 3 .
N13 Ni1 N3 180.000(1) . .
N11 Ni1 N3 99.71(19) 3 .
N11 Ni1 N3 99.70(18) . .
N13 Ni1 N1 100.72(19) . 10_556
N11 Ni1 N1 91.80(5) 3 10_556
N11 Ni1 N1 91.80(5) . 10_556
N3 Ni1 N1 79.28(19) . 10_556
N13 Ni1 N1 100.72(19) . .
N11 Ni1 N1 91.80(5) 3 .
N11 Ni1 N1 91.80(5) . .
N3 Ni1 N1 79.28(19) . .
N1 Ni1 N1 158.6(4) 10_556 .
C1 N1 C4 117.0(7) . .
C1 N1 Ni1 130.6(6) . .
C4 N1 Ni1 112.4(5) . .
N1 C1 C2 122.1(8) . .
N2 C2 C1 121.0(8) . .
C3 N2 C2 118.0(8) . .
C3 N2 Ag1 105.1(6) . 13
C2 N2 Ag1 136.9(6) . 13
N2 C3 C4 120.5(8) . .
N1 C4 C3 121.5(7) . .
N1 C4 C5 118.9(7) . .
C3 C4 C5 119.7(7) . .
O1 C5 N3 127.0(9) . .
O1 C5 C4 121.0(8) . .
N3 C5 C4 112.0(7) . .
C5 O1 Ag1 135.2(6) . 5_455
C5 N3 C5 125.1(10) . 10_556
C5 N3 Ni1 117.4(5) . .
C5 N3 Ni1 117.4(5) 10_556 .
C11 N11 C14 118.2(8) . .
C11 N11 Ni1 127.7(6) . .
C14 N11 Ni1 114.1(6) . .
N11 C11 C12 121.1(8) . .
N12 C12 C11 120.6(9) . .
C12 N12 C13 119.2(8) . .
C12 N12 Ag1 110.2(6) . .
C13 N12 Ag1 130.6(6) . .
N12 C13 C14 121.1(8) . .
N11 C14 C13 119.8(8) . .
N11 C14 C15 116.8(7) . .
C13 C14 C15 123.5(7) . .
O11 C15 N13 128.8(9) . .
O11 C15 C14 119.4(8) . .
N13 C15 C14 111.8(7) . .
C15 N13 C15 126.0(11) . 3
C15 N13 Ni1 117.0(5) . .
C15 N13 Ni1 117.0(5) 3 .
F14 B1 F12 110.8(12) . .
F14 B1 F11 108.8(12) . .
F12 B1 F11 111.2(12) . .
F14 B1 F13 109.6(12) . .
F12 B1 F13 105.7(12) . .
F11 B1 F13 110.6(12) . .
F14 B1 F14 30.2(11) . 4_556
F12 B1 F14 141.0(15) . 4_556
F11 B1 F14 90.6(12) . 4_556
F13 B1 F14 95.4(13) . 4_556
F11 F11 B1 99.4(12) 4_556 .
F14 F14 B1 96(2) 4_556 .
F14 F14 B1 53.6(15) 4_556 4_556
B1 F14 B1 97.0(14) . 4_556
O51 C51 C41 114.3(18) . .
O51 C51 C41 114.3(18) . 4_556
C41 C51 C41 131(4) . 4_556

loop_
_geom_bond_atom_site_label_1
_geom_bond_atom_site_label_2
_geom_bond_distance
_geom_bond_site_symmetry_2
Ag1 N12 2.361(8) 3_655
Ag1 N12 2.361(8) .
Ag1 O1 2.450(7) 14_546
Ag1 O1 2.450(7) 5_545
Ag1 N2 2.624(8) 6
Ag1 N2 2.624(8) 13
Ni1 N13 2.035(11) .
Ni1 N11 2.041(7) 3
Ni1 N11 2.041(7) .
Ni1 N3 2.042(10) .
Ni1 N1 2.108(7) 10_556
Ni1 N1 2.108(7) .
N1 C1 1.336(11) .
N1 C4 1.338(10) .
C1 C2 1.379(13) .
C2 N2 1.353(11) .
N2 C3 1.321(11) .
N2 Ag1 2.624(8) 13
C3 C4 1.419(11) .
C4 C5 1.489(12) .
C5 O1 1.209(10) .
C5 N3 1.365(9) .
O1 Ag1 2.450(7) 5_455
N3 C5 1.365(9) 10_556
N11 C11 1.325(11) .
N11 C14 1.357(10) .
C11 C12 1.400(14) .
C12 N12 1.316(11) .
N12 C13 1.325(12) .
C13 C14 1.398(12) .
C14 C15 1.511(12) .
C15 O11 1.200(10) .
C15 N13 1.361(10) .
N13 C15 1.361(10) 3
B1 F14 1.338(16) .
B1 F12 1.353(16) .
B1 F11 1.355(16) .
B1 F13 1.363(16) .
B1 F14 1.65(2) 4_556
F11 F11 1.28(3) 4_556
F14 F14 0.84(3) 4_556
F14 B1 1.65(2) 4_556
O51 C51 1.13(5) .
C51 C41 1.60(4) .
C51 C41 1.60(4) 4_556
